data_7034527
loop_
_publ_author_name
'Cade, I. A.'
'Chau, W. Y.'
'Vitorica-Yrezabal, I'
'Ingleson, M. J.'

_publ_section_title
;
 1,1/1,2 Isomerisation in Lewis base adducts of B2cat2.
;
_journal_issue 16
_journal_name_full 'Dalton transactions (Cambridge, England : 2003)'
_journal_page_first 7506
_journal_page_last 7511
_journal_paper_doi 10.1039/c5dt00645g
_journal_volume 44
_journal_year 2015
_chemical_compound_source 'University of Manchester'
_chemical_formula_moiety 'C26 H32 B2 N4 O4, 2(C19 H20 B2 N2 O4)'
_chemical_formula_sum 'C64 H72 B6 N8 O12'
_chemical_formula_weight 1210.16
_chemical_properties_physical 'Air-sensitive, Moisture-sensitive'
_space_group_IT_number 2
_symmetry_cell_setting triclinic
_symmetry_space_group_name_Hall '-P 1'
_symmetry_space_group_name_H-M 'P -1'
_atom_sites_solution_hydrogens difmap
_atom_sites_solution_primary other
_audit_update_record
;
2015-02-03 deposited with the CCDC.
2015-03-16 downloaded from the CCDC.
;
_cell_angle_alpha 82.739(8)
_cell_angle_beta 86.594(7)
_cell_angle_gamma 76.681(8)
_cell_formula_units_Z 1
_cell_length_a 9.0422(9)
_cell_length_b 10.6101(10)
_cell_length_c 16.1806(14)
_cell_measurement_reflns_used 2751
_cell_measurement_temperature 150.03(18)
_cell_measurement_theta_max 28.1920
_cell_measurement_theta_min 3.5370
_cell_volume 1497.7(2)
_computing_cell_refinement 'CrysAlisPro, Agilent Technologies (2013)'
_computing_data_collection 'CrysAlisPro, Agilent Technologies (2013)'
_computing_data_reduction 'CrysAlisPro, Agilent Technologies (2013)'
_computing_molecular_graphics 'Ortep3 v. 2.02 (LJ Farrugia, 1997)'
_computing_publication_material 'CRYSTALS (Betteridge et al., 2003)'
_computing_structure_refinement 'CRYSTALS (Betteridge et al., 2003)'
_computing_structure_solution 'Superflip (Palatinus & Chapuis, 2007)'
_diffrn_ambient_temperature 150.03(18)
_diffrn_measured_fraction_theta_full 0.990
_diffrn_measured_fraction_theta_max 0.984
_diffrn_measurement_details
;
  1 omega  -11.00   17.00   1.0000   30.0000
omega____ theta____ kappa____ phi______ frames
    -       11.6555  -99.0000  -30.0000 28

  2 omega  -54.00   39.00   1.0000   30.0000
omega____ theta____ kappa____ phi______ frames
    -       11.6555  -57.0000  -30.0000 93

  3 omega  -14.00   78.00   1.0000   30.0000
omega____ theta____ kappa____ phi______ frames
    -       11.6555   77.0000 -120.0000 92

  4 omega  -14.00   86.00   1.0000   30.0000
omega____ theta____ kappa____ phi______ frames
    -       11.6555   57.0000  120.0000 100

;
_diffrn_measurement_device Serial
_diffrn_measurement_device_type 'SuperNova, Single source at offset), Atlas'
_diffrn_measurement_method '\w scans'
_diffrn_radiation_monochromator mirror
_diffrn_radiation_source 'SuperNova (Mo) X-ray Source'
_diffrn_radiation_type 'Mo K\a'
_diffrn_radiation_wavelength 0.71073
_diffrn_reflns_av_R_equivalents 0.050
_diffrn_reflns_limit_h_max 10
_diffrn_reflns_limit_h_min -10
_diffrn_reflns_limit_k_max 11
_diffrn_reflns_limit_k_min -11
_diffrn_reflns_limit_l_max 17
_diffrn_reflns_limit_l_min -15
_diffrn_reflns_number 9059
_diffrn_reflns_theta_full 17.441
_diffrn_reflns_theta_max 23.255
_diffrn_reflns_theta_min 2.843
_diffrn_standards_number 0
_exptl_absorpt_coefficient_mu 0.091
_exptl_absorpt_correction_T_max 1.00000
_exptl_absorpt_correction_T_min 0.88251
_exptl_absorpt_correction_type multi-scan
_exptl_absorpt_process_details
;
CrysAlisPro, Agilent Technologies,
Version 1.171.36.24 (release 03-12-2012 CrysAlis171 .NET)
(compiled Dec  3 2012,18:21:49)
Empirical absorption correction using spherical harmonics,
 implemented in SCALE3 ABSPACK scaling algorithm.
;
_exptl_crystal_colour Colourless
_exptl_crystal_density_diffrn 1.342
_exptl_crystal_density_method 'not measured'
_exptl_crystal_description Plate
_exptl_crystal_F_000 638
_exptl_crystal_recrystallization_method 'Re-crystallisation from solvent: DCM, pentane'
_exptl_crystal_size_max 0.32
_exptl_crystal_size_mid 0.16
_exptl_crystal_size_min 0.06
_refine_diff_density_max 0.60
_refine_diff_density_min -0.59
_refine_ls_extinction_method None
_refine_ls_goodness_of_fit_ref 1.0004
_refine_ls_hydrogen_treatment constr
_refine_ls_matrix_type full
_refine_ls_number_parameters 415
_refine_ls_number_reflns 4215
_refine_ls_number_restraints 6
_refine_ls_R_factor_all 0.1195
_refine_ls_R_factor_gt 0.0858
_refine_ls_shift/su_max 0.0000880
_refine_ls_shift/su_mean 0.0000064
_refine_ls_structure_factor_coef Fsqd
_refine_ls_weighting_details
;
 Method, part 1, Chebychev polynomial, (Watkin, 1994, Prince, 1982) 
 [weight] = 1.0/[A~0~*T~0~(x)+A~1~*T~1~(x) ... +A~n-1~]*T~n-1~(x)] 
 where A~i~ are the Chebychev coefficients listed below and x= Fcalc/Fmax 
 Method = Robust Weighting (Prince, 1982) 
 W = [weight] * [1-(deltaF/6*sigmaF)^2^]^2^ 
 A~i~ are: 
 51.5 75.8 42.9 16.4 3.83 
;
_refine_ls_weighting_scheme calc
_refine_ls_wR_factor_all 0.2016
_refine_ls_wR_factor_gt 0.1895
_refine_ls_wR_factor_ref 0.2016
_reflns_limit_h_max 10
_reflns_limit_h_min -9
_reflns_limit_k_max 11
_reflns_limit_k_min -11
_reflns_limit_l_max 17
_reflns_limit_l_min 0
_reflns_number_gt 2864
_reflns_number_total 4230
_reflns_threshold_expression I>2.0\s(I)
_oxford_diffrn_Wilson_B_factor 1.34
_oxford_diffrn_Wilson_scale 0.14
_oxford_refine_ls_r_factor_ref 0.1195
_oxford_refine_ls_scale 0.635(2)
_oxford_reflns_number_all 4215
_oxford_reflns_threshold_expression_ref I>0.0\s(I)
_cod_data_source_file c5dt00645g2.cif
_cod_data_source_block 1
_cod_depositor_comments
;
The following automatic conversions were performed:

'_atom_sites_solution_primary' value 'Other' changed to 'other'
according to
/usr/data/users/saulius/crontab/automatic-downloads/rss-feeds/RSC/lib/dictionaries/cif_core.dic
dictionary named 'cif_core.dic' version 2.4.2 from 2011-04-26.

Automatic conversion script
Id: cif_fix_values 3105 2015-03-04 15:46:00Z robertas 

 Adding full bibliography for 7034525--7034529.cif.
;
_cod_original_sg_symbol_H-M 'P -1 '
_cod_database_code 7034527

loop_
_symmetry_equiv_pos_as_xyz
x,y,z
-x,-y,-z

loop_
_atom_site_label
_atom_site_type_symbol
_atom_site_fract_x
_atom_site_fract_y
_atom_site_fract_z
_atom_site_U_iso_or_equiv
_atom_site_occupancy
_atom_site_adp_type
_atom_site_refinement_flags_posn
_atom_site_refinement_flags_adp
B1 B 0.1664(8) 0.3609(7) 0.1219(5) 0.0379 1.0000 Uani . .
B2 B 0.1562(8) 0.2615(7) 0.0482(4) 0.0353 1.0000 Uani . .
B3 B 0.0828(9) 0.9570(8) 0.5216(5) 0.0444 1.0000 Uani . .
N1 N 0.0409(6) 0.1687(5) 0.0800(3) 0.0359 1.0000 Uani . .
N2 N -0.2046(6) 0.1430(5) 0.1171(3) 0.0392 1.0000 Uani . .
N3 N 0.2020(6) 1.0547(5) 0.5167(3) 0.0447 1.0000 Uani . .
N4 N 0.3514(6) 1.1848(5) 0.4411(3) 0.0448 1.0000 Uani . .
O1 O 0.2638(5) 0.4460(4) 0.1191(2) 0.0387 1.0000 Uani . .
O2 O 0.0832(4) 0.3632(4) 0.1988(2) 0.0371 1.0000 Uani . .
O3 O 0.1128(4) 0.3311(4) -0.0360(2) 0.0366 1.0000 Uani . .
O4 O 0.3088(4) 0.1736(4) 0.0347(2) 0.0362 1.0000 Uani . .
O5 O 0.1633(5) 0.8380(4) 0.4822(3) 0.0398 1.0000 Uani . .
O6 O 0.0712(5) 0.9089(4) 0.6129(2) 0.0395 1.0000 Uani . .
C1 C 0.2390(7) 0.5023(6) 0.1930(4) 0.0382 1.0000 Uani . .
C2 C 0.3052(8) 0.5939(6) 0.2179(4) 0.0480 1.0000 Uani . .
C3 C 0.2572(8) 0.6357(7) 0.2948(5) 0.0539 1.0000 Uani . .
C4 C 0.1514(8) 0.5839(7) 0.3444(4) 0.0513 1.0000 Uani . .
C5 C 0.0853(7) 0.4899(7) 0.3181(4) 0.0479 1.0000 Uani . .
C6 C 0.1313(6) 0.4517(6) 0.2407(4) 0.0351 1.0000 Uani . .
C7 C 0.2248(6) 0.2819(6) -0.0902(4) 0.0321 1.0000 Uani . .
C8 C 0.2331(7) 0.3125(6) -0.1755(4) 0.0355 1.0000 Uani . .
C9 C 0.3629(7) 0.2510(6) -0.2190(4) 0.0399 1.0000 Uani . .
C10 C 0.4772(7) 0.1611(6) -0.1777(4) 0.0372 1.0000 Uani . .
C11 C 0.4694(7) 0.1287(6) -0.0913(4) 0.0363 1.0000 Uani . .
C12 C 0.3416(7) 0.1898(6) -0.0493(4) 0.0316 1.0000 Uani . .
C13 C 0.1024(8) 0.0395(6) 0.1270(5) 0.0543 1.0000 Uani . .
C15 C -0.1587(8) 0.0154(6) 0.1644(4) 0.0499 1.0000 Uani . .
C16 C -0.3620(7) 0.2168(7) 0.1124(4) 0.0489 1.0000 Uani . .
C17 C -0.3551(8) 0.3393(8) 0.0557(5) 0.0659 1.0000 Uani . .
C18 C -0.1891(7) 0.3423(7) 0.0442(5) 0.0556 1.0000 Uani . .
C19 C -0.1067(7) 0.2113(6) 0.0812(4) 0.0357 1.0000 Uani . .
C20 C 0.2198(7) 0.7462(6) 0.5458(4) 0.0340 1.0000 Uani . .
C21 C 0.3153(7) 0.6271(6) 0.5423(4) 0.0409 1.0000 Uani . .
C22 C 0.3585(7) 0.5480(6) 0.6162(4) 0.0411 1.0000 Uani . .
C23 C 0.3046(7) 0.5898(6) 0.6928(4) 0.0429 1.0000 Uani . .
C24 C 0.2051(7) 0.7114(6) 0.6959(4) 0.0371 1.0000 Uani . .
C25 C 0.1649(7) 0.7874(6) 0.6232(4) 0.0359 1.0000 Uani . .
C26 C 0.1834(8) 1.1414(6) 0.5839(4) 0.0478 1.0000 Uani . .
C27 C 0.1936(9) 1.2783(7) 0.5526(5) 0.0559 1.0000 Uani . .
C28 C 0.3374(8) 1.2792(7) 0.5006(4) 0.0509 1.0000 Uani . .
C29 C 0.4354(8) 1.1934(7) 0.3612(4) 0.0548 1.0000 Uani . .
C30 C 0.3748(9) 1.1084(7) 0.3110(4) 0.0597 1.0000 Uani . .
C31 C 0.3079(8) 1.0148(7) 0.3737(4) 0.0446 1.0000 Uani . .
C32 C 0.2791(7) 1.0870(7) 0.4498(4) 0.0476 1.0000 Uani . .
C140 C -0.0043(11) -0.0472(10) 0.1391(8) 0.0584 0.7718 Uani . U
C141 C 0.008(4) -0.007(3) 0.184(2) 0.0495 0.2282 Uani . U
H21 H 0.3804 0.6273 0.1843 0.0576 1.0000 Uiso R .
H31 H 0.2980 0.7014 0.3138 0.0647 1.0000 Uiso R .
H41 H 0.1229 0.6129 0.3975 0.0616 1.0000 Uiso R .
H51 H 0.0123 0.4539 0.3520 0.0575 1.0000 Uiso R .
H81 H 0.1531 0.3735 -0.2040 0.0426 1.0000 Uiso R .
H91 H 0.3721 0.2717 -0.2777 0.0479 1.0000 Uiso R .
H101 H 0.5636 0.1200 -0.2086 0.0447 1.0000 Uiso R .
H111 H 0.5489 0.0671 -0.0628 0.0436 1.0000 Uiso R .
H131 H 0.1301 0.0533 0.1804 0.0651 1.0000 Uiso R .
H132 H 0.1902 -0.0025 0.0976 0.0651 1.0000 Uiso R .
H151 H -0.1620 0.0248 0.2221 0.0598 1.0000 Uiso R .
H152 H -0.2263 -0.0372 0.1544 0.0598 1.0000 Uiso R .
H161 H -0.4016 0.2369 0.1660 0.0586 1.0000 Uiso R .
H162 H -0.4233 0.1689 0.0896 0.0586 1.0000 Uiso R .
H171 H -0.4095 0.4137 0.0805 0.0791 1.0000 Uiso R .
H172 H -0.3972 0.3377 0.0036 0.0791 1.0000 Uiso R .
H181 H -0.1669 0.4086 0.0725 0.0667 1.0000 Uiso R .
H182 H -0.1622 0.3568 -0.0133 0.0667 1.0000 Uiso R .
H211 H 0.3519 0.5983 0.4900 0.0490 1.0000 Uiso R .
H221 H 0.4252 0.4649 0.6144 0.0493 1.0000 Uiso R .
H231 H 0.3354 0.5356 0.7429 0.0515 1.0000 Uiso R .
H241 H 0.1664 0.7403 0.7478 0.0446 1.0000 Uiso R .
H261 H 0.2609 1.1061 0.6230 0.0573 1.0000 Uiso R .
H262 H 0.0867 1.1436 0.6108 0.0573 1.0000 Uiso R .
H271 H 0.1933 1.3254 0.5988 0.0670 1.0000 Uiso R .
H272 H 0.1083 1.3186 0.5195 0.0670 1.0000 Uiso R .
H281 H 0.3326 1.3637 0.4717 0.0610 1.0000 Uiso R .
H282 H 0.4226 1.2561 0.5355 0.0610 1.0000 Uiso R .
H291 H 0.4164 1.2807 0.3352 0.0657 1.0000 Uiso R .
H292 H 0.5415 1.1618 0.3685 0.0657 1.0000 Uiso R .
H301 H 0.2982 1.1598 0.2754 0.0716 1.0000 Uiso R .
H302 H 0.4544 1.0612 0.2784 0.0716 1.0000 Uiso R .
H311 H 0.3781 0.9333 0.3845 0.0535 1.0000 Uiso R .
H312 H 0.2161 1.0010 0.3547 0.0535 1.0000 Uiso R .
H1401 H 0.0338 -0.1166 0.1808 0.0701 0.7718 Uiso R .
H1402 H -0.0088 -0.0814 0.0880 0.0701 0.7718 Uiso R .
H1411 H 0.0125 0.0310 0.2338 0.0594 0.2282 Uiso R .
H1412 H 0.0460 -0.0989 0.1944 0.0594 0.2282 Uiso R .

loop_
_atom_site_aniso_label
_atom_site_aniso_U_11
_atom_site_aniso_U_22
_atom_site_aniso_U_33
_atom_site_aniso_U_23
_atom_site_aniso_U_13
_atom_site_aniso_U_12
B1 0.038(4) 0.035(4) 0.038(4) -0.004(3) 0.004(3) -0.003(3)
B2 0.034(4) 0.036(4) 0.036(4) -0.004(3) 0.000(3) -0.006(3)
B3 0.045(5) 0.042(5) 0.050(5) -0.015(4) 0.002(4) -0.015(4)
N1 0.040(3) 0.032(3) 0.034(3) -0.006(2) -0.003(2) -0.003(2)
N2 0.036(3) 0.046(3) 0.037(3) -0.003(3) -0.001(2) -0.015(3)
N3 0.049(3) 0.047(3) 0.042(3) -0.014(3) 0.003(3) -0.017(3)
N4 0.048(3) 0.047(3) 0.046(3) -0.009(3) 0.005(3) -0.024(3)
O1 0.042(3) 0.043(3) 0.036(2) -0.008(2) 0.004(2) -0.019(2)
O2 0.037(2) 0.047(3) 0.033(2) -0.015(2) 0.0073(19) -0.017(2)
O3 0.027(2) 0.042(3) 0.035(2) -0.005(2) 0.0017(19) 0.0021(19)
O4 0.032(2) 0.042(3) 0.033(2) -0.0059(19) 0.0050(18) -0.0047(19)
O5 0.047(3) 0.037(2) 0.034(2) -0.008(2) 0.002(2) -0.004(2)
O6 0.047(3) 0.038(3) 0.032(2) -0.0055(19) 0.004(2) -0.008(2)
C1 0.039(4) 0.037(4) 0.039(4) -0.011(3) -0.004(3) -0.003(3)
C2 0.047(4) 0.045(4) 0.055(5) -0.011(4) -0.002(3) -0.014(3)
C3 0.054(5) 0.053(5) 0.059(5) -0.019(4) -0.010(4) -0.011(4)
C4 0.047(4) 0.068(5) 0.042(4) -0.033(4) -0.008(3) -0.001(4)
C5 0.041(4) 0.068(5) 0.036(4) -0.017(4) 0.005(3) -0.009(4)
C6 0.027(3) 0.040(4) 0.037(4) -0.011(3) -0.001(3) -0.003(3)
C7 0.025(3) 0.034(3) 0.038(4) -0.009(3) 0.005(3) -0.009(3)
C8 0.039(4) 0.034(3) 0.032(4) -0.001(3) 0.001(3) -0.007(3)
C9 0.053(4) 0.037(4) 0.029(3) -0.004(3) 0.006(3) -0.012(3)
C10 0.038(4) 0.034(4) 0.040(4) -0.012(3) 0.014(3) -0.010(3)
C11 0.034(4) 0.037(4) 0.039(4) -0.007(3) 0.005(3) -0.009(3)
C12 0.034(3) 0.032(3) 0.033(3) -0.004(3) 0.005(3) -0.017(3)
C13 0.046(4) 0.039(4) 0.074(5) 0.010(4) -0.008(4) -0.008(3)
C15 0.056(5) 0.045(4) 0.055(4) -0.001(3) -0.008(4) -0.026(4)
C16 0.033(4) 0.063(5) 0.053(4) -0.002(4) -0.003(3) -0.019(3)
C17 0.046(5) 0.073(6) 0.071(5) 0.019(4) 0.008(4) -0.015(4)
C18 0.036(4) 0.053(5) 0.071(5) 0.012(4) -0.006(4) -0.006(3)
C19 0.034(4) 0.042(4) 0.030(3) -0.011(3) -0.004(3) -0.003(3)
C20 0.037(4) 0.040(4) 0.027(3) -0.009(3) 0.004(3) -0.010(3)
C21 0.043(4) 0.043(4) 0.040(4) -0.016(3) 0.009(3) -0.012(3)
C22 0.044(4) 0.039(4) 0.037(4) -0.005(3) 0.000(3) -0.003(3)
C23 0.045(4) 0.044(4) 0.041(4) -0.002(3) -0.002(3) -0.014(3)
C24 0.043(4) 0.040(4) 0.031(4) -0.007(3) 0.005(3) -0.015(3)
C25 0.034(3) 0.030(3) 0.044(4) -0.006(3) 0.004(3) -0.008(3)
C26 0.054(4) 0.052(4) 0.043(4) -0.020(3) 0.002(3) -0.016(4)
C27 0.067(5) 0.055(5) 0.050(4) -0.018(4) 0.012(4) -0.019(4)
C28 0.051(4) 0.049(4) 0.056(5) -0.018(4) 0.006(4) -0.011(3)
C29 0.055(5) 0.060(5) 0.055(5) -0.011(4) 0.015(4) -0.027(4)
C30 0.080(6) 0.064(5) 0.042(4) -0.014(4) 0.012(4) -0.031(4)
C31 0.048(4) 0.050(4) 0.038(4) -0.012(3) 0.008(3) -0.015(3)
C32 0.039(4) 0.053(4) 0.048(4) -0.007(3) 0.004(3) -0.005(3)
C140 0.046(6) 0.040(6) 0.082(9) -0.002(5) 0.018(6) -0.002(5)
C141 0.043(9) 0.035(11) 0.069(13) -0.007(10) 0.011(11) -0.009(9)

loop_
_atom_type_symbol
_atom_type_scat_dispersion_real
_atom_type_scat_dispersion_imag
_atom_type_scat_Cromer_Mann_a1
_atom_type_scat_Cromer_Mann_b1
_atom_type_scat_Cromer_Mann_a2
_atom_type_scat_Cromer_Mann_b2
_atom_type_scat_Cromer_Mann_a3
_atom_type_scat_Cromer_Mann_b3
_atom_type_scat_Cromer_Mann_a4
_atom_type_scat_Cromer_Mann_b4
_atom_type_scat_Cromer_Mann_c
_atom_type_scat_source
C 0.0033 0.0016 2.3100 20.8439 1.0200 10.2075 1.5886 0.5687 0.8650 51.6512 0.2156 'International Tables Vol C 4.2.6.8 and 6.1.1.4'
H 0.0000 0.0000 0.4930 10.5109 0.3229 26.1257 0.1402 3.1424 0.0408 57.7998 0.0030 'International Tables Vol C 4.2.6.8 and 6.1.1.4'
B 0.0013 0.0007 2.0545 23.2185 1.3326 1.0210 1.0979 60.3498 0.7068 0.1403 -0.1932 'International Tables Vol C 4.2.6.8 and 6.1.1.4'
N 0.0061 0.0033 12.2126 0.0057 3.1322 9.8933 2.0125 28.9975 1.1663 0.5826 -11.5290 'International Tables Vol C 4.2.6.8 and 6.1.1.4'
O 0.0106 0.0060 3.0485 13.2771 2.2868 5.7011 1.5463 0.3239 0.8670 32.9089 0.2508 'International Tables Vol C 4.2.6.8 and 6.1.1.4'

loop_
_geom_angle_atom_site_label_1
_geom_angle_site_symmetry_1
_geom_angle_atom_site_label_2
_geom_angle_atom_site_label_3
_geom_angle
_geom_angle_publ_flag
B2 . B1 O1 126.1(6) yes
B2 . B1 O2 124.9(6) yes
O1 . B1 O2 108.9(5) yes
B1 . B2 N1 110.1(5) yes
B1 . B2 O3 114.8(5) yes
N1 . B2 O3 109.8(5) yes
B1 . B2 O4 110.0(5) yes
N1 . B2 O4 106.8(5) yes
O3 . B2 O4 105.0(5) yes
B3 2_576 B3 N3 108.3(7) yes
B3 2_576 B3 O5 116.6(7) yes
N3 . B3 O5 107.1(5) yes
B3 2_576 B3 O6 115.4(7) yes
N3 . B3 O6 104.4(5) yes
O5 . B3 O6 104.2(5) yes
B2 . N1 C13 118.7(5) yes
B2 . N1 C19 122.6(5) yes
C13 . N1 C19 117.2(5) yes
C15 . N2 C16 123.5(5) yes
C15 . N2 C19 123.6(5) yes
C16 . N2 C19 112.5(5) yes
B3 . N3 C26 116.0(5) yes
B3 . N3 C32 124.7(6) yes
C26 . N3 C32 116.5(6) yes
C28 . N4 C29 123.6(5) yes
C28 . N4 C32 124.0(6) yes
C29 . N4 C32 112.3(5) yes
B1 . O1 C1 106.8(5) yes
B1 . O2 C6 105.7(5) yes
B2 . O3 C7 106.6(4) yes
B2 . O4 C12 106.3(5) yes
B3 . O5 C20 106.3(5) yes
B3 . O6 C25 106.1(5) yes
O1 . C1 C2 128.5(6) yes
O1 . C1 C6 108.7(5) yes
C2 . C1 C6 122.8(6) yes
C1 . C2 C3 116.6(7) yes
C1 . C2 H21 121.7 no
C3 . C2 H21 121.7 no
C2 . C3 C4 121.4(7) yes
C2 . C3 H31 119.3 no
C4 . C3 H31 119.3 no
C3 . C4 C5 121.3(6) yes
C3 . C4 H41 119.4 no
C5 . C4 H41 119.4 no
C4 . C5 C6 116.7(6) yes
C4 . C5 H51 121.7 no
C6 . C5 H51 121.7 no
O2 . C6 C5 129.0(6) yes
O2 . C6 C1 109.8(5) yes
C5 . C6 C1 121.2(6) yes
O3 . C7 C8 128.1(5) yes
O3 . C7 C12 111.6(5) yes
C8 . C7 C12 120.4(5) yes
C7 . C8 C9 118.1(6) yes
C7 . C8 H81 121.0 no
C9 . C8 H81 121.0 no
C8 . C9 C10 120.7(6) yes
C8 . C9 H91 119.6 no
C10 . C9 H91 119.6 no
C9 . C10 C11 121.7(6) yes
C9 . C10 H101 119.2 no
C11 . C10 H101 119.2 no
C10 . C11 C12 117.1(6) yes
C10 . C11 H111 121.5 no
C12 . C11 H111 121.5 no
C7 . C12 C11 122.1(5) yes
C7 . C12 O4 110.5(5) yes
C11 . C12 O4 127.5(6) yes
N1 . C13 C140 114.4(6) yes
N1 . C13 C141 116.8(16) yes
N1 . C13 H131 108.2 no
C140 . C13 H131 108.2 no
N1 . C13 H132 108.2 no
C140 . C13 H132 108.2 no
N2 . C15 C140 110.0(6) yes
N2 . C15 C141 108.6(14) yes
N2 . C15 H151 109.3 no
C140 . C15 H151 109.3 no
N2 . C15 H152 109.3 no
C140 . C15 H152 109.3 no
H151 . C15 H152 109.5 no
N2 . C16 C17 104.8(5) yes
N2 . C16 H161 110.6 no
C17 . C16 H161 110.6 no
N2 . C16 H162 110.6 no
C17 . C16 H162 110.6 no
H161 . C16 H162 109.5 no
C16 . C17 C18 106.4(6) yes
C16 . C17 H171 110.2 no
C18 . C17 H171 110.2 no
C16 . C17 H172 110.2 no
C18 . C17 H172 110.2 no
H171 . C17 H172 109.5 no
C17 . C18 C19 104.6(6) yes
C17 . C18 H181 110.7 no
C19 . C18 H181 110.7 no
C17 . C18 H182 110.7 no
C19 . C18 H182 110.7 no
H181 . C18 H182 109.5 no
C18 . C19 N2 110.5(5) yes
C18 . C19 N1 125.2(6) yes
N2 . C19 N1 124.2(6) yes
O5 . C20 C21 128.9(5) yes
O5 . C20 C25 110.9(5) yes
C21 . C20 C25 120.1(6) yes
C20 . C21 C22 119.1(6) yes
C20 . C21 H211 120.4 no
C22 . C21 H211 120.4 no
C21 . C22 C23 120.5(6) yes
C21 . C22 H221 119.7 no
C23 . C22 H221 119.7 no
C22 . C23 C24 120.0(6) yes
C22 . C23 H231 120.0 no
C24 . C23 H231 120.0 no
C23 . C24 C25 118.6(6) yes
C23 . C24 H241 120.7 no
C25 . C24 H241 120.7 no
C20 . C25 O6 110.8(5) yes
C20 . C25 C24 121.6(6) yes
O6 . C25 C24 127.6(6) yes
N3 . C26 C27 113.3(6) yes
N3 . C26 H261 108.5 no
C27 . C26 H261 108.5 no
N3 . C26 H262 108.5 no
C27 . C26 H262 108.5 no
H261 . C26 H262 109.5 no
C26 . C27 C28 110.7(6) yes
C26 . C27 H271 109.2 no
C28 . C27 H271 109.2 no
C26 . C27 H272 109.2 no
C28 . C27 H272 109.2 no
H271 . C27 H272 109.5 no
C27 . C28 N4 108.3(6) yes
C27 . C28 H281 109.8 no
N4 . C28 H281 109.8 no
C27 . C28 H282 109.8 no
N4 . C28 H282 109.8 no
H281 . C28 H282 109.5 no
N4 . C29 C30 103.9(5) yes
N4 . C29 H291 110.8 no
C30 . C29 H291 110.8 no
N4 . C29 H292 110.8 no
C30 . C29 H292 110.8 no
H291 . C29 H292 109.5 no
C29 . C30 C31 106.2(6) yes
C29 . C30 H301 110.3 no
C31 . C30 H301 110.3 no
C29 . C30 H302 110.3 no
C31 . C30 H302 110.3 no
H301 . C30 H302 109.5 no
C30 . C31 C32 102.1(5) yes
C30 . C31 H311 111.3 no
C32 . C31 H311 111.3 no
C30 . C31 H312 111.3 no
C32 . C31 H312 111.3 no
H311 . C31 H312 109.5 no
C31 . C32 N4 110.3(6) yes
C31 . C32 N3 125.1(6) yes
N4 . C32 N3 124.5(6) yes
C13 . C140 C15 114.6(8) yes
C13 . C140 H1401 108.2 no
C15 . C140 H1401 108.2 no
C13 . C140 H1402 108.2 no
C15 . C140 H1402 108.2 no
H1401 . C140 H1402 109.5 no
C15 . C141 C13 118(3) yes
C15 . C141 H1411 107.2 no
C13 . C141 H1411 107.2 no
C15 . C141 H1412 107.2 no
C13 . C141 H1412 107.2 no
H1411 . C141 H1412 109.5 no
C141 . H1412 H1401 114.5 no

loop_
_geom_bond_atom_site_label_1
_geom_bond_atom_site_label_2
_geom_bond_site_symmetry_2
_geom_bond_distance
_geom_bond_publ_flag
B1 B2 . 1.709(10) yes
B1 O1 . 1.394(8) yes
B1 O2 . 1.415(8) yes
B2 N1 . 1.613(9) yes
B2 O3 . 1.494(8) yes
B2 O4 . 1.499(8) yes
B3 B3 2_576 1.702(16) yes
B3 N3 . 1.651(9) yes
B3 O5 . 1.501(8) yes
B3 O6 . 1.507(9) yes
N1 C13 . 1.484(8) yes
N1 C19 . 1.307(7) yes
N2 C15 . 1.452(8) yes
N2 C16 . 1.459(8) yes
N2 C19 . 1.332(8) yes
N3 C26 . 1.490(8) yes
N3 C32 . 1.304(8) yes
N4 C28 . 1.455(8) yes
N4 C29 . 1.463(8) yes
N4 C32 . 1.338(8) yes
O1 C1 . 1.386(7) yes
O2 C6 . 1.382(7) yes
O3 C7 . 1.354(7) yes
O4 C12 . 1.372(7) yes
O5 C20 . 1.360(7) yes
O6 C25 . 1.366(7) yes
C1 C2 . 1.364(9) yes
C1 C6 . 1.371(8) yes
C2 C3 . 1.386(9) yes
C2 H21 . 0.950 no
C3 C4 . 1.379(10) yes
C3 H31 . 0.950 no
C4 C5 . 1.395(9) yes
C4 H41 . 0.950 no
C5 C6 . 1.378(8) yes
C5 H51 . 0.950 no
C7 C8 . 1.379(8) yes
C7 C12 . 1.397(8) yes
C8 C9 . 1.401(8) yes
C8 H81 . 0.950 no
C9 C10 . 1.375(9) yes
C9 H91 . 0.950 no
C10 C11 . 1.398(8) yes
C10 H101 . 0.950 no
C11 C12 . 1.374(8) yes
C11 H111 . 0.950 no
C13 C140 . 1.469(12) yes
C13 C141 . 1.35(3) yes
C13 H131 . 0.950 no
C13 H132 . 0.950 no
C15 C140 . 1.460(11) yes
C15 C141 . 1.52(4) yes
C15 H151 . 0.950 no
C15 H152 . 0.950 no
C16 C17 . 1.504(9) yes
C16 H161 . 0.950 no
C16 H162 . 0.950 no
C17 C18 . 1.509(9) yes
C17 H171 . 0.950 no
C17 H172 . 0.950 no
C18 C19 . 1.486(9) yes
C18 H181 . 0.950 no
C18 H182 . 0.950 no
C20 C21 . 1.362(8) yes
C20 C25 . 1.403(8) yes
C21 C22 . 1.392(9) yes
C21 H211 . 0.950 no
C22 C23 . 1.391(9) yes
C22 H221 . 0.950 no
C23 C24 . 1.398(9) yes
C23 H231 . 0.950 no
C24 C25 . 1.357(8) yes
C24 H241 . 0.950 no
C26 C27 . 1.498(9) yes
C26 H261 . 0.950 no
C26 H262 . 0.950 no
C27 C28 . 1.508(9) yes
C27 H271 . 0.950 no
C27 H272 . 0.950 no
C28 H281 . 0.950 no
C28 H282 . 0.950 no
C29 C30 . 1.497(10) yes
C29 H291 . 0.950 no
C29 H292 . 0.950 no
C30 C31 . 1.526(9) yes
C30 H301 . 0.950 no
C30 H302 . 0.950 no
C31 C32 . 1.510(9) yes
C31 H311 . 0.950 no
C31 H312 . 0.950 no
C140 H1401 . 0.950 no
C140 H1402 . 0.950 no
C141 H1411 . 0.950 no
C141 H1412 . 0.950 no

loop_
_geom_hbond_atom_site_label_D
_geom_hbond_atom_site_label_H
_geom_hbond_atom_site_label_A
_geom_hbond_site_symmetry_A
_geom_hbond_angle_DHA
_geom_hbond_distance_DH
_geom_hbond_distance_HA
_geom_hbond_distance_DA
_geom_hbond_publ_flag
C11 H111 O4 2_655 147.03(16) 0.950 2.578 3.414(11) yes
C18 H182 O1 2_565 128.75(19) 0.950 2.559 3.240(11) yes
